data_1524130
loop_
_publ_author_name
'Buschow, K.H.J.'
'Brouha, M.'
'van Daal, H.J.'
'Miedema, A.R.'

_publ_section_title
;
 Valency changes of Ce, Yb and U in intermetallic compounds with Ni and Cu
;
_journal_name_full
;
Valence Instab. Relat. Narrow-Band Phenom., Proc. Int. Conf.
;
_journal_page_first 125
_journal_page_last 135
_journal_volume 1976
_journal_year 1977
_chemical_formula_sum 'Cu2 Ni3 Yb'
_chemical_name_systematic '(Cu.4 Ni.6)5 Yb'
_space_group_IT_number 191
_symmetry_space_group_name_Hall '-P 6 2'
_symmetry_space_group_name_H-M 'P 6/m m m'
_cell_angle_alpha 90
_cell_angle_beta 90
_cell_angle_gamma 120
_cell_formula_units_Z 1
_cell_length_a 4.873
_cell_length_b 4.873
_cell_length_c 4.01
_cell_volume 82.465
_citation_journal_id_ASTM 38NEA6
_cod_data_source_file Buschow_38NEA6_1977_1588.cif
_cod_data_source_block Cu2Ni3Yb1
_cod_original_cell_volume 82.46466
_cod_original_formula_sum 'Cu2 Ni3 Yb1'
_cod_database_code 1524130

loop_
_symmetry_equiv_pos_as_xyz
x,y,z
x-y,x,z
-y,x-y,z
-x,-y,z
-x+y,-x,z
y,-x+y,z
-y,-x,-z
x-y,-y,-z
x,x-y,-z
y,x,-z
-x+y,y,-z
-x,-x+y,-z
-x,-y,-z
-x+y,-x,-z
y,-x+y,-z
x,y,-z
x-y,x,-z
-y,x-y,-z
y,x,z
-x+y,y,z
-x,-x+y,z
-y,-x,z
x-y,-y,z
x,x-y,z

loop_
_atom_site_label
_atom_site_type_symbol
_atom_site_fract_x
_atom_site_fract_y
_atom_site_fract_z
_atom_site_occupancy
_atom_site_U_iso_or_equiv
Ni1 Ni 0.3333 0.6667 0 0.6 0.0
Yb1 Yb 0 0 0 1 0.0
Cu2 Cu 0.5 0 0.5 0.4 0.0
Ni2 Ni 0.5 0 0.5 0.6 0.0
Cu1 Cu 0.3333 0.6667 0 0.4 0.0
